data_7238419
loop_
_publ_author_name
'Jamir, Latonglila'
'Khatun, Nilufa'
'Patel, Bhisma K.'

_publ_section_title
;
 The oxidative cleavage of an anti-Hugerschoff product: a mild
 environmentally benign one pot synthesis of ureas from isothiocyanates
;
_journal_issue 3
_journal_name_full 'RSC Advances'
_journal_page_first 447
_journal_paper_doi 10.1039/c1ra00278c
_journal_volume 1
_journal_year 2011
_chemical_formula_moiety 'C11 H14 N2 O2'
_chemical_formula_sum 'C11 H14 N2 O2'
_chemical_formula_weight 206.24
_space_group_IT_number 14
_space_group_name_Hall '-P 2ybc'
_space_group_name_H-M_alt 'P 1 21/c 1'
_symmetry_cell_setting monoclinic
_symmetry_space_group_name_Hall '-P 2ybc'
_symmetry_space_group_name_H-M 'P 1 21/c 1'
_atom_sites_solution_hydrogens geom
_atom_sites_solution_primary direct
_atom_sites_solution_secondary difmap
_audit_creation_method SHELXL-97
_cell_angle_alpha 90.00
_cell_angle_beta 104.174(2)
_cell_angle_gamma 90.00
_cell_formula_units_Z 4
_cell_length_a 8.0909(3)
_cell_length_b 15.7683(6)
_cell_length_c 8.4586(3)
_cell_measurement_reflns_used 3083
_cell_measurement_temperature 296(2)
_cell_measurement_theta_max 19.52
_cell_measurement_theta_min 2.74
_cell_volume 1046.29(7)
_computing_cell_refinement 'Bruker SMART'
_computing_data_collection 'Bruker SMART'
_computing_data_reduction 'Bruker SAINT'
_computing_structure_refinement 'SHELXL-97 (Sheldrick, 1997)'
_computing_structure_solution 'SHELXS-97 (Sheldrick, 1990)'
_diffrn_ambient_temperature 296(2)
_diffrn_measured_fraction_theta_full 0.993
_diffrn_measured_fraction_theta_max 0.993
_diffrn_measurement_device_type 'CCD area detector'
_diffrn_measurement_method 'phi and omega scans'
_diffrn_radiation_monochromator graphite
_diffrn_radiation_source 'fine-focus sealed tube'
_diffrn_radiation_type MoK\a
_diffrn_radiation_wavelength 0.71073
_diffrn_reflns_av_R_equivalents 0.0729
_diffrn_reflns_av_sigmaI/netI 0.0481
_diffrn_reflns_limit_h_max 10
_diffrn_reflns_limit_h_min -10
_diffrn_reflns_limit_k_max 21
_diffrn_reflns_limit_k_min -20
_diffrn_reflns_limit_l_max 11
_diffrn_reflns_limit_l_min -11
_diffrn_reflns_number 11919
_diffrn_reflns_theta_full 28.36
_diffrn_reflns_theta_max 28.36
_diffrn_reflns_theta_min 2.58
_exptl_absorpt_coefficient_mu 0.092
_exptl_absorpt_correction_T_max 0.978
_exptl_absorpt_correction_T_min 0.965
_exptl_absorpt_correction_type multi-scan
_exptl_absorpt_process_details SADABS
_exptl_crystal_colour colorless
_exptl_crystal_density_diffrn 1.309
_exptl_crystal_density_method 'not measured'
_exptl_crystal_description block
_exptl_crystal_F_000 440
_exptl_crystal_size_max 0.40
_exptl_crystal_size_mid 0.32
_exptl_crystal_size_min 0.24
_refine_diff_density_max 0.174
_refine_diff_density_min -0.150
_refine_diff_density_rms 0.032
_refine_ls_extinction_coef 0.024(3)
_refine_ls_extinction_expression Fc^*^=kFc[1+0.001xFc^2^\l^3^/sin(2\q)]^-1/4^
_refine_ls_extinction_method SHELXL
_refine_ls_goodness_of_fit_ref 0.992
_refine_ls_hydrogen_treatment none
_refine_ls_matrix_type full
_refine_ls_number_parameters 141
_refine_ls_number_reflns 2599
_refine_ls_number_restraints 0
_refine_ls_restrained_S_all 0.992
_refine_ls_R_factor_all 0.0603
_refine_ls_R_factor_gt 0.0381
_refine_ls_shift/su_max 0.000
_refine_ls_shift/su_mean 0.000
_refine_ls_structure_factor_coef Fsqd
_refine_ls_weighting_details 'calc w=1/[\s^2^(Fo^2^)+(0.0449P)^2^+0.0000P] where P=(Fo^2^+2Fc^2^)/3'
_refine_ls_weighting_scheme calc
_refine_ls_wR_factor_gt 0.0946
_refine_ls_wR_factor_ref 0.1018
_reflns_number_gt 1643
_reflns_number_total 2616
_reflns_threshold_expression >2sigma(I)
_cod_data_source_file c1ra00278c.txt
_cod_data_source_block 1a
_cod_depositor_comments
;
The following automatic conversions were performed:

data item '_exptl_absorpt_correction_type' value 'Multi-scan' was
changed to 'multi-scan' in accordance with the
/home/saulius/struct/COD-crude-data/automatic-downloads/DataCite-retrospective/RSC/depositions/lib/dictionaries/cif_core.dic
dictionary named 'cif_core.dic' version 2.4.2 last updated on
2011-04-26.

data item '_symmetry_cell_setting' value 'Monoclinic' was changed to
'monoclinic' in accordance with the
/home/saulius/struct/COD-crude-data/automatic-downloads/DataCite-retrospective/RSC/depositions/lib/dictionaries/cif_core.dic
dictionary named 'cif_core.dic' version 2.4.2 last updated on
2011-04-26.

Automatic conversion script
Id: cif_fix_values 6909 2019-04-08 15:41:33Z antanas 
;
_cod_original_sg_symbol_H-M P21/c
_cod_database_code 7238419

loop_
_symmetry_equiv_pos_as_xyz
'x, y, z'
'-x, y+1/2, -z+1/2'
'-x, -y, -z'
'x, -y-1/2, z-1/2'

loop_
_atom_site_label
_atom_site_type_symbol
_atom_site_fract_x
_atom_site_fract_y
_atom_site_fract_z
_atom_site_U_iso_or_equiv
_atom_site_adp_type
_atom_site_occupancy
_atom_site_symmetry_multiplicity
_atom_site_calc_flag
_atom_site_refinement_flags
C1 C 0.17174(14) 0.27868(7) 0.96508(13) 0.0369(3) Uani 1 1 d .
C2 C 0.28330(15) 0.23601(8) 0.89189(14) 0.0436(3) Uani 1 1 d .
H2 H 0.2622 0.1799 0.8591 0.052 Uiso 1 1 calc R
C6 C 0.20658(17) 0.36158(8) 1.01580(15) 0.0465(3) Uani 1 1 d .
H6 H 0.1322 0.3908 1.0645 0.056 Uiso 1 1 calc R
C3 C 0.42584(17) 0.27719(9) 0.86791(16) 0.0549(4) Uani 1 1 d .
H3 H 0.4989 0.2491 0.8161 0.066 Uiso 1 1 calc R
C4 C 0.46064(19) 0.35917(10) 0.91985(19) 0.0654(4) Uani 1 1 d .
H4 H 0.5577 0.3863 0.9047 0.079 Uiso 1 1 calc R
C5 C 0.35146(18) 0.40096(9) 0.99425(18) 0.0602(4) Uani 1 1 d .
H5 H 0.3755 0.4563 1.0304 0.072 Uiso 1 1 calc R
N1 N 0.02740(13) 0.23905(6) 0.99895(13) 0.0433(3) Uani 1 1 d .
C7 C -0.06689(14) 0.17671(7) 0.90551(14) 0.0360(3) Uani 1 1 d .
O1 O -0.05772(10) 0.16191(5) 0.76498(9) 0.0449(3) Uani 1 1 d .
O2 O -0.29331(11) -0.00524(6) 1.13028(12) 0.0585(3) Uani 1 1 d .
N2 N -0.17238(13) 0.13202(7) 0.97686(12) 0.0455(3) Uani 1 1 d .
C8 C -0.29445(15) 0.07170(8) 0.88231(16) 0.0477(3) Uani 1 1 d .
H8A H -0.2739 0.0651 0.7747 0.057 Uiso 1 1 calc R
H8B H -0.4094 0.0932 0.8694 0.057 Uiso 1 1 calc R
C11 C -0.17849(18) 0.13682(9) 1.14719(15) 0.0533(4) Uani 1 1 d .
H11A H -0.2845 0.1631 1.1553 0.064 Uiso 1 1 calc R
H11B H -0.0850 0.1715 1.2073 0.064 Uiso 1 1 calc R
C9 C -0.27759(18) -0.01280(9) 0.96703(18) 0.0551(4) Uani 1 1 d .
H9A H -0.3651 -0.0508 0.9073 0.066 Uiso 1 1 calc R
H9B H -0.1675 -0.0373 0.9674 0.066 Uiso 1 1 calc R
C10 C -0.16570(17) 0.04930(9) 1.21954(17) 0.0545(4) Uani 1 1 d .
H10A H -0.0545 0.0257 1.2214 0.065 Uiso 1 1 calc R
H10B H -0.1761 0.0529 1.3312 0.065 Uiso 1 1 calc R
H1N H -0.0050(16) 0.2596(8) 1.0784(15) 0.047(4) Uiso 1 1 d .

loop_
_atom_site_aniso_label
_atom_site_aniso_U_11
_atom_site_aniso_U_22
_atom_site_aniso_U_33
_atom_site_aniso_U_23
_atom_site_aniso_U_13
_atom_site_aniso_U_12
C1 0.0411(7) 0.0388(7) 0.0328(6) 0.0016(5) 0.0127(5) -0.0078(5)
C2 0.0483(7) 0.0398(7) 0.0455(7) -0.0019(6) 0.0170(6) -0.0059(6)
C6 0.0541(8) 0.0414(8) 0.0490(7) -0.0053(6) 0.0225(6) -0.0079(6)
C3 0.0507(8) 0.0569(9) 0.0647(9) -0.0071(7) 0.0284(7) -0.0061(7)
C4 0.0595(9) 0.0644(10) 0.0823(10) -0.0110(8) 0.0366(8) -0.0268(8)
C5 0.0685(10) 0.0456(8) 0.0747(10) -0.0135(7) 0.0334(8) -0.0218(7)
N1 0.0518(6) 0.0432(6) 0.0424(6) -0.0099(5) 0.0259(5) -0.0149(5)
C7 0.0373(6) 0.0330(6) 0.0404(6) 0.0015(5) 0.0144(5) -0.0008(5)
O1 0.0527(5) 0.0479(5) 0.0380(5) -0.0035(4) 0.0186(4) -0.0099(4)
O2 0.0538(6) 0.0537(6) 0.0721(6) 0.0116(5) 0.0231(5) -0.0119(5)
N2 0.0514(6) 0.0466(6) 0.0429(6) -0.0035(5) 0.0199(5) -0.0174(5)
C8 0.0398(7) 0.0497(8) 0.0540(8) -0.0021(6) 0.0123(6) -0.0113(6)
C11 0.0655(9) 0.0543(8) 0.0482(8) -0.0031(6) 0.0298(7) -0.0163(7)
C9 0.0474(8) 0.0470(8) 0.0730(9) -0.0022(7) 0.0184(7) -0.0077(6)
C10 0.0486(8) 0.0630(9) 0.0562(8) 0.0085(7) 0.0208(6) -0.0080(7)

loop_
_atom_type_symbol
_atom_type_description
_atom_type_scat_dispersion_real
_atom_type_scat_dispersion_imag
_atom_type_scat_source
C C 0.0033 0.0016 'International Tables Vol C Tables 4.2.6.8 and 6.1.1.4'
H H 0.0000 0.0000 'International Tables Vol C Tables 4.2.6.8 and 6.1.1.4'
N N 0.0061 0.0033 'International Tables Vol C Tables 4.2.6.8 and 6.1.1.4'
O O 0.0106 0.0060 'International Tables Vol C Tables 4.2.6.8 and 6.1.1.4'

loop_
_geom_angle_atom_site_label_1
_geom_angle_atom_site_label_2
_geom_angle_atom_site_label_3
_geom_angle
C6 C1 C2 119.43(11)
C6 C1 N1 118.06(10)
C2 C1 N1 122.41(10)
C3 C2 C1 119.70(12)
C5 C6 C1 120.02(12)
C4 C3 C2 120.61(12)
C3 C4 C5 119.65(12)
C4 C5 C6 120.56(12)
C7 N1 C1 124.81(9)
O1 C7 N2 121.61(11)
O1 C7 N1 122.42(10)
N2 C7 N1 115.97(10)
C10 O2 C9 110.03(9)
C7 N2 C11 126.21(10)
C7 N2 C8 120.62(10)
C11 N2 C8 113.17(9)
N2 C8 C9 110.24(11)
N2 C11 C10 109.86(11)
O2 C9 C8 111.67(11)
O2 C10 C11 111.90(11)

loop_
_geom_bond_atom_site_label_1
_geom_bond_atom_site_label_2
_geom_bond_distance
C1 C6 1.3832(17)
C1 C2 1.3872(16)
C1 N1 1.4144(14)
C2 C3 1.3811(16)
C6 C5 1.3775(17)
C3 C4 1.372(2)
C4 C5 1.3721(19)
N1 C7 1.3703(15)
C7 O1 1.2313(13)
C7 N2 1.3570(14)
O2 C10 1.4121(16)
O2 C9 1.4224(16)
N2 C11 1.4556(14)
N2 C8 1.4605(15)
C8 C9 1.5031(18)
C11 C10 1.5029(18)
